data_1556358
loop_
_publ_author_name
'Tofan, Daniel'
'Cummins, Christopher C.'

_publ_section_title
;
 Bicyclic dinuclear tris-(ditopic diphosphane) complexes of zerovalent
 group 10 metals
;
_journal_issue 8
_journal_name_full 'Chemical Science'
_journal_page_first 2474
_journal_paper_doi 10.1039/c2sc20559a
_journal_volume 3
_journal_year 2012
_chemical_formula_sum 'C83 H106 O P8 Pd2'
_chemical_formula_weight 1580.24
_space_group_IT_number 2
_space_group_name_Hall '-P 1'
_space_group_name_H-M_alt 'P -1'
_symmetry_cell_setting triclinic
_symmetry_space_group_name_H-M 'P -1'
_atom_sites_solution_hydrogens geom
_atom_sites_solution_primary direct
_atom_sites_solution_secondary difmap
_audit_creation_method SHELXL-97
_cell_angle_alpha 74.0590(10)
_cell_angle_beta 80.7290(10)
_cell_angle_gamma 82.8510(10)
_cell_formula_units_Z 2
_cell_length_a 12.3521(3)
_cell_length_b 14.0198(3)
_cell_length_c 23.3487(5)
_cell_measurement_reflns_used 9907
_cell_measurement_temperature 100(2)
_cell_measurement_theta_max 69.13
_cell_measurement_theta_min 3.29
_cell_volume 3823.38(15)
_computing_cell_refinement 'SAINT 7.46A (Bruker-AXS, 2009)'
_computing_data_collection 'APEX2 v2009.9.0 (Bruker-AXS, 2009)'
_computing_data_reduction 'SAINT 7.46A (Bruker-AXS, 2009)'
_computing_molecular_graphics 'Bruker SHELXTL'
_computing_publication_material 'Bruker SHELXTL'
_computing_structure_refinement 'SHELXL-97 (Sheldrick, 2008)'
_computing_structure_solution 'SHELXS-97 (Sheldrick, 2008)'
_diffrn_ambient_temperature 100(2)
_diffrn_detector_area_resol_mean 8.3
_diffrn_measured_fraction_theta_full 0.969
_diffrn_measured_fraction_theta_max 0.969
_diffrn_measurement_device_type 'Bruker Smart APEX CCD'
_diffrn_measurement_method '\f and \w scans'
_diffrn_radiation_monochromator graphite
_diffrn_radiation_source 'fine-focus sealed tube'
_diffrn_radiation_type CuK\a
_diffrn_radiation_wavelength 1.54178
_diffrn_reflns_av_R_equivalents 0.0350
_diffrn_reflns_av_sigmaI/netI 0.0234
_diffrn_reflns_limit_h_max 14
_diffrn_reflns_limit_h_min -10
_diffrn_reflns_limit_k_max 16
_diffrn_reflns_limit_k_min -16
_diffrn_reflns_limit_l_max 28
_diffrn_reflns_limit_l_min -28
_diffrn_reflns_number 73677
_diffrn_reflns_theta_full 68.24
_diffrn_reflns_theta_max 68.24
_diffrn_reflns_theta_min 1.99
_exptl_absorpt_coefficient_mu 5.716
_exptl_absorpt_correction_T_max 0.5471
_exptl_absorpt_correction_T_min 0.2083
_exptl_absorpt_correction_type multi-scan
_exptl_absorpt_process_details 'SADABS (Sheldrick, 2009)'
_exptl_crystal_colour yellow
_exptl_crystal_density_diffrn 1.373
_exptl_crystal_density_method 'not measured'
_exptl_crystal_description prism
_exptl_crystal_F_000 1648
_exptl_crystal_size_max 0.40
_exptl_crystal_size_mid 0.30
_exptl_crystal_size_min 0.12
_refine_diff_density_max 1.960
_refine_diff_density_min -0.859
_refine_diff_density_rms 0.133
_refine_ls_extinction_method none
_refine_ls_goodness_of_fit_ref 1.264
_refine_ls_hydrogen_treatment constr
_refine_ls_matrix_type full
_refine_ls_number_parameters 906
_refine_ls_number_reflns 13542
_refine_ls_number_restraints 172
_refine_ls_restrained_S_all 1.256
_refine_ls_R_factor_all 0.0594
_refine_ls_R_factor_gt 0.0539
_refine_ls_shift/su_max 0.001
_refine_ls_shift/su_mean 0.000
_refine_ls_structure_factor_coef Fsqd
_refine_ls_weighting_details 'calc w=1/[\s^2^(Fo^2^)+(0.0366P)^2^+32.7533P] where P=(Fo^2^+2Fc^2^)/3'
_refine_ls_weighting_scheme calc
_refine_ls_wR_factor_gt 0.1587
_refine_ls_wR_factor_ref 0.1624
_reflns_number_gt 12207
_reflns_number_total 13542
_reflns_threshold_expression >2sigma(I)
_cod_data_source_file c2sc20559a.txt
_cod_data_source_block d8_10132
_cod_depositor_comments
;
The following automatic conversions were performed:

data item '_symmetry_cell_setting' value 'Triclinic' was changed to
'triclinic' in accordance with the
/home/saulius/struct/COD-crude-data/automatic-downloads/DataCite-retrospective/RSC/depositions/lib/dictionaries/cif_core.dic
dictionary named 'cif_core.dic' version 2.4.2 last updated on
2011-04-26.

Automatic conversion script
Id: cif_fix_values 6909 2019-04-08 15:41:33Z antanas 
;
_cod_original_cell_volume 3823.39(15)
_cod_original_sg_symbol_H-M P-1
_cod_database_code 1556358

loop_
_symmetry_equiv_pos_as_xyz
'x, y, z'
'-x, -y, -z'

loop_
_atom_site_label
_atom_site_type_symbol
_atom_site_fract_x
_atom_site_fract_y
_atom_site_fract_z
_atom_site_U_iso_or_equiv
_atom_site_adp_type
_atom_site_occupancy
_atom_site_symmetry_multiplicity
_atom_site_calc_flag
_atom_site_refinement_flags
_atom_site_disorder_assembly
_atom_site_disorder_group
Pd1 Pd 0.68029(4) 0.15566(3) 0.198912(18) 0.01873(12) Uani 1 1 d . . .
Pd2 Pd 0.79297(3) 0.32205(3) 0.290542(19) 0.01873(12) Uani 1 1 d . . .
P1 P 0.87351(13) 0.15026(12) 0.18358(7) 0.0212(3) Uani 1 1 d . . .
P2 P 0.93138(12) 0.22756(11) 0.24289(7) 0.0195(3) Uani 1 1 d . . .
P3 P 0.62860(12) 0.32689(11) 0.16357(7) 0.0195(3) Uani 1 1 d . . .
P4 P 0.69455(13) 0.41719(11) 0.21306(7) 0.0206(3) Uani 1 1 d . . .
P5 P 0.62719(13) 0.10740(11) 0.30399(7) 0.0205(3) Uani 1 1 d . . .
P6 P 0.67103(13) 0.21032(11) 0.35242(7) 0.0210(3) Uani 1 1 d . . .
P7 P 0.61844(13) 0.04810(11) 0.15547(7) 0.0199(3) Uani 1 1 d . . .
P8 P 0.86987(13) 0.41900(12) 0.33522(7) 0.0212(3) Uani 1 1 d . . .
C15 C 0.9973(5) 0.1153(5) 0.2931(3) 0.0241(13) Uani 1 1 d . . .
H15A H 1.0318 0.1371 0.3223 0.029 Uiso 1 1 calc R . .
H15B H 0.9391 0.0720 0.3161 0.029 Uiso 1 1 calc R . .
C16 C 1.0836(5) 0.0544(5) 0.2613(3) 0.0245(13) Uani 1 1 d . . .
C18 C 0.9365(5) 0.0206(5) 0.2119(3) 0.0271(14) Uani 1 1 d . . .
H18A H 0.8918 -0.0111 0.2500 0.033 Uiso 1 1 calc R . .
H18B H 0.9311 -0.0172 0.1825 0.033 Uiso 1 1 calc R . .
C14 C 1.0576(5) 0.2779(5) 0.1939(3) 0.0246(13) Uani 1 1 d . . .
H14A H 1.0891 0.3199 0.2138 0.029 Uiso 1 1 calc R . .
H14B H 1.1127 0.2214 0.1904 0.029 Uiso 1 1 calc R . .
C12 C 1.0013(5) 0.2981(5) 0.0944(3) 0.0270(14) Uani 1 1 d . . .
C161 C 1.1990(6) 0.0522(5) 0.2749(3) 0.0321(15) Uani 1 1 d . . .
H16A H 1.2494 0.0133 0.2512 0.048 Uiso 1 1 calc R . .
H16B H 1.2019 0.0215 0.3178 0.048 Uiso 1 1 calc R . .
H16C H 1.2209 0.1203 0.2645 0.048 Uiso 1 1 calc R . .
C17 C 1.0551(5) 0.0102(5) 0.2228(3) 0.0247(13) Uani 1 1 d . . .
C11 C 0.9756(5) 0.1899(5) 0.1136(3) 0.0275(14) Uani 1 1 d . . .
H11A H 1.0455 0.1480 0.1200 0.033 Uiso 1 1 calc R . .
H11B H 0.9474 0.1751 0.0800 0.033 Uiso 1 1 calc R . .
C13 C 1.0394(5) 0.3384(5) 0.1315(3) 0.0266(14) Uani 1 1 d . . .
C131 C 1.0719(6) 0.4440(5) 0.1157(3) 0.0353(16) Uani 1 1 d . . .
H13A H 1.1523 0.4431 0.1115 0.053 Uiso 1 1 calc R . .
H13B H 1.0386 0.4757 0.1476 0.053 Uiso 1 1 calc R . .
H13C H 1.0460 0.4816 0.0777 0.053 Uiso 1 1 calc R . .
C121 C 0.9872(6) 0.3546(6) 0.0304(3) 0.0377(17) Uani 1 1 d . . .
H12A H 0.9327 0.4116 0.0307 0.056 Uiso 1 1 calc R . .
H12B H 0.9621 0.3105 0.0101 0.056 Uiso 1 1 calc R . .
H12C H 1.0578 0.3783 0.0091 0.056 Uiso 1 1 calc R . .
C171 C 1.1348(6) -0.0513(5) 0.1873(3) 0.0337(16) Uani 1 1 d . . .
H17A H 1.2105 -0.0439 0.1919 0.050 Uiso 1 1 calc R . .
H17B H 1.1251 -0.0279 0.1447 0.050 Uiso 1 1 calc R . .
H17C H 1.1200 -0.1215 0.2024 0.050 Uiso 1 1 calc R . .
C25 C 0.7893(5) 0.4873(5) 0.1498(3) 0.0264(13) Uani 1 1 d . . .
H25A H 0.8201 0.5372 0.1641 0.032 Uiso 1 1 calc R . .
H25B H 0.8514 0.4402 0.1398 0.032 Uiso 1 1 calc R . .
C261 C 0.7440(6) 0.6522(5) 0.0766(3) 0.0337(15) Uani 1 1 d . . .
H26A H 0.7196 0.6809 0.0371 0.051 Uiso 1 1 calc R . .
H26B H 0.8191 0.6691 0.0754 0.051 Uiso 1 1 calc R . .
H26C H 0.6946 0.6790 0.1068 0.051 Uiso 1 1 calc R . .
C28 C 0.7019(5) 0.3765(5) 0.0861(3) 0.0238(13) Uani 1 1 d . . .
H28A H 0.7794 0.3479 0.0854 0.029 Uiso 1 1 calc R . .
H28B H 0.6685 0.3514 0.0579 0.029 Uiso 1 1 calc R . .
C23 C 0.4671(5) 0.4698(5) 0.2418(3) 0.0255(13) Uani 1 1 d . . .
C26 C 0.7421(5) 0.5404(4) 0.0929(3) 0.0245(13) Uani 1 1 d . . .
C21 C 0.4916(5) 0.4005(5) 0.1542(3) 0.0236(13) Uani 1 1 d . . .
H21A H 0.5037 0.4666 0.1263 0.028 Uiso 1 1 calc R . .
H21B H 0.4470 0.3660 0.1358 0.028 Uiso 1 1 calc R . .
C24 C 0.5754(5) 0.5143(5) 0.2167(3) 0.0253(13) Uani 1 1 d . . .
H24A H 0.5898 0.5561 0.2422 0.030 Uiso 1 1 calc R . .
H24B H 0.5701 0.5580 0.1759 0.030 Uiso 1 1 calc R . .
C22 C 0.4273(5) 0.4147(5) 0.2128(3) 0.0249(13) Uani 1 1 d . . .
C27 C 0.7024(5) 0.4884(5) 0.0622(3) 0.0244(13) Uani 1 1 d . . .
C221 C 0.3203(5) 0.3664(5) 0.2322(3) 0.0300(15) Uani 1 1 d . . .
H22A H 0.2962 0.3623 0.2748 0.045 Uiso 1 1 calc R . .
H22B H 0.3309 0.2992 0.2261 0.045 Uiso 1 1 calc R . .
H22C H 0.2642 0.4062 0.2083 0.045 Uiso 1 1 calc R . .
C231 C 0.4071(6) 0.4968(5) 0.2979(3) 0.0321(15) Uani 1 1 d . . .
H23A H 0.3792 0.5671 0.2877 0.048 Uiso 1 1 calc R . .
H23B H 0.4580 0.4853 0.3277 0.048 Uiso 1 1 calc R . .
H23C H 0.3454 0.4553 0.3146 0.048 Uiso 1 1 calc R . .
C271 C 0.6566(6) 0.5321(5) 0.0035(3) 0.0339(16) Uani 1 1 d . . .
H27A H 0.6702 0.6026 -0.0114 0.051 Uiso 1 1 calc R . .
H27B H 0.5771 0.5257 0.0098 0.051 Uiso 1 1 calc R . .
H27C H 0.6926 0.4963 -0.0260 0.051 Uiso 1 1 calc R . .
C361 C 0.4148(6) 0.1796(5) 0.4763(3) 0.0326(15) Uani 1 1 d . . .
H36A H 0.3740 0.1213 0.4966 0.049 Uiso 1 1 calc R . .
H36B H 0.3672 0.2404 0.4781 0.049 Uiso 1 1 calc R . .
H36C H 0.4794 0.1773 0.4963 0.049 Uiso 1 1 calc R . .
C371 C 0.3567(6) 0.0280(5) 0.4152(3) 0.0294(14) Uani 1 1 d . . .
H37A H 0.3363 0.0261 0.4578 0.044 Uiso 1 1 calc R . .
H37B H 0.3988 -0.0346 0.4115 0.044 Uiso 1 1 calc R . .
H37C H 0.2900 0.0367 0.3960 0.044 Uiso 1 1 calc R . .
C321 C 0.8382(6) -0.1166(5) 0.3760(3) 0.0363(17) Uani 1 1 d . . .
H32A H 0.9087 -0.1165 0.3901 0.054 Uiso 1 1 calc R . .
H32B H 0.8508 -0.1140 0.3331 0.054 Uiso 1 1 calc R . .
H32C H 0.8035 -0.1775 0.3985 0.054 Uiso 1 1 calc R . .
C36 C 0.4515(5) 0.1795(5) 0.4116(3) 0.0270(14) Uani 1 1 d . . .
C38 C 0.4730(5) 0.1204(5) 0.3202(3) 0.0288(14) Uani 1 1 d . . .
H38A H 0.4459 0.1855 0.2953 0.035 Uiso 1 1 calc R . .
H38B H 0.4438 0.0680 0.3075 0.035 Uiso 1 1 calc R . .
C33 C 0.7861(5) 0.0350(5) 0.4153(3) 0.0246(13) Uani 1 1 d . . .
C331 C 0.8903(6) 0.0320(6) 0.4422(3) 0.0360(16) Uani 1 1 d . . .
H33A H 0.8730 0.0189 0.4860 0.054 Uiso 1 1 calc R . .
H33B H 0.9221 0.0962 0.4260 0.054 Uiso 1 1 calc R . .
H33C H 0.9432 -0.0209 0.4321 0.054 Uiso 1 1 calc R . .
C31 C 0.6545(5) -0.0133(5) 0.3615(3) 0.0254(13) Uani 1 1 d . . .
H31A H 0.5946 -0.0186 0.3957 0.030 Uiso 1 1 calc R . .
H31B H 0.6510 -0.0688 0.3434 0.030 Uiso 1 1 calc R . .
C35 C 0.5270(5) 0.2588(5) 0.3769(3) 0.0281(14) Uani 1 1 d . . .
H35A H 0.5310 0.3042 0.4023 0.034 Uiso 1 1 calc R . .
H35B H 0.4942 0.2984 0.3409 0.034 Uiso 1 1 calc R . .
C34 C 0.7014(5) 0.1193(5) 0.4244(3) 0.0250(13) Uani 1 1 d . . .
H34A H 0.7284 0.1551 0.4497 0.030 Uiso 1 1 calc R . .
H34B H 0.6323 0.0910 0.4463 0.030 Uiso 1 1 calc R . .
C32 C 0.7635(5) -0.0268(5) 0.3857(3) 0.0242(13) Uani 1 1 d . . .
C37 C 0.4260(5) 0.1135(5) 0.3850(3) 0.0250(13) Uani 1 1 d . . .
C43 C 0.8406(6) -0.0981(5) 0.0466(3) 0.0321(15) Uani 1 1 d . . .
H43 H 0.8734 -0.1634 0.0477 0.038 Uiso 1 1 calc R . .
C42 C 0.7607(5) -0.0823(5) 0.0938(3) 0.0273(14) Uani 1 1 d . . .
H42 H 0.7371 -0.1372 0.1257 0.033 Uiso 1 1 calc R . .
C44 C 0.8720(5) -0.0200(5) -0.0012(3) 0.0307(15) Uani 1 1 d . . .
H44 H 0.9250 -0.0315 -0.0334 0.037 Uiso 1 1 calc R . .
C41 C 0.7158(5) 0.0140(4) 0.0939(3) 0.0215(12) Uani 1 1 d . . .
C45 C 0.8257(6) 0.0757(5) -0.0020(3) 0.0326(15) Uani 1 1 d . . .
H45 H 0.8463 0.1299 -0.0351 0.039 Uiso 1 1 calc R . .
C46 C 0.7493(6) 0.0923(5) 0.0454(3) 0.0293(14) Uani 1 1 d . . .
H46 H 0.7194 0.1583 0.0449 0.035 Uiso 1 1 calc R . .
C52 C 0.4655(5) 0.0446(5) 0.0756(3) 0.0258(13) Uani 1 1 d . . .
H52 H 0.5138 -0.0064 0.0632 0.031 Uiso 1 1 calc R . .
C51 C 0.4933(5) 0.0870(4) 0.1184(3) 0.0210(12) Uani 1 1 d . . .
C54 C 0.2971(5) 0.1510(5) 0.0688(3) 0.0275(14) Uani 1 1 d . . .
H54 H 0.2302 0.1724 0.0521 0.033 Uiso 1 1 calc R . .
C56 C 0.4210(5) 0.1621(5) 0.1355(3) 0.0235(13) Uani 1 1 d . . .
H56 H 0.4386 0.1916 0.1646 0.028 Uiso 1 1 calc R . .
C53 C 0.3684(5) 0.0762(5) 0.0512(3) 0.0281(14) Uani 1 1 d . . .
H53 H 0.3503 0.0468 0.0222 0.034 Uiso 1 1 calc R . .
C55 C 0.3239(5) 0.1943(5) 0.1107(3) 0.0272(14) Uani 1 1 d . . .
H55 H 0.2759 0.2460 0.1225 0.033 Uiso 1 1 calc R . .
C61 C 0.5830(6) -0.0737(5) 0.2061(3) 0.0254(13) Uani 1 1 d . . .
C66 C 0.6617(6) -0.1313(5) 0.2406(3) 0.0302(15) Uani 1 1 d . . .
H66 H 0.7335 -0.1096 0.2349 0.036 Uiso 1 1 calc R . .
C65 C 0.6376(7) -0.2192(5) 0.2828(3) 0.0357(17) Uani 1 1 d . . .
H65 H 0.6931 -0.2579 0.3051 0.043 Uiso 1 1 calc R . .
C62 C 0.4775(6) -0.1083(5) 0.2157(3) 0.0347(16) Uani 1 1 d . . .
H62 H 0.4228 -0.0715 0.1921 0.042 Uiso 1 1 calc R . .
C63 C 0.4524(7) -0.1949(6) 0.2587(4) 0.0441(19) Uani 1 1 d . . .
H63 H 0.3803 -0.2163 0.2653 0.053 Uiso 1 1 calc R . .
C64 C 0.5326(7) -0.2510(5) 0.2927(3) 0.0395(18) Uani 1 1 d . . .
H64 H 0.5154 -0.3106 0.3224 0.047 Uiso 1 1 calc R . .
C71 C 0.9428(5) 0.5246(5) 0.2835(3) 0.0255(13) Uani 1 1 d . . .
C72 C 1.0573(6) 0.5263(5) 0.2694(3) 0.0346(16) Uani 1 1 d . . .
H72 H 1.1039 0.4734 0.2902 0.042 Uiso 1 1 calc R . .
C76 C 0.8779(6) 0.6038(5) 0.2531(3) 0.0308(15) Uani 1 1 d . . .
H76 H 0.8001 0.6043 0.2619 0.037 Uiso 1 1 calc R . .
C74 C 1.0367(7) 0.6823(6) 0.1953(3) 0.0413(18) Uani 1 1 d . . .
H74 H 1.0685 0.7350 0.1647 0.050 Uiso 1 1 calc R . .
C73 C 1.1032(7) 0.6038(6) 0.2258(4) 0.0425(18) Uani 1 1 d . . .
H73 H 1.1810 0.6035 0.2165 0.051 Uiso 1 1 calc R . .
C75 C 0.9241(6) 0.6830(5) 0.2098(3) 0.0358(16) Uani 1 1 d . . .
H75 H 0.8779 0.7376 0.1903 0.043 Uiso 1 1 calc R . .
C81 C 0.7794(5) 0.4914(4) 0.3824(3) 0.0230(13) Uani 1 1 d . . .
C85 C 0.7445(6) 0.6063(5) 0.4448(3) 0.0324(15) Uani 1 1 d . . .
H85 H 0.7715 0.6489 0.4637 0.039 Uiso 1 1 calc R . .
C83 C 0.5935(6) 0.5347(5) 0.4243(3) 0.0302(15) Uani 1 1 d . . .
H83 H 0.5166 0.5286 0.4286 0.036 Uiso 1 1 calc R . .
C84 C 0.6328(6) 0.5957(5) 0.4520(3) 0.0337(16) Uani 1 1 d . . .
H84 H 0.5830 0.6307 0.4762 0.040 Uiso 1 1 calc R . .
C82 C 0.6671(5) 0.4817(5) 0.3898(3) 0.0266(14) Uani 1 1 d . . .
H82 H 0.6402 0.4388 0.3712 0.032 Uiso 1 1 calc R . .
C86 C 0.8170(6) 0.5544(5) 0.4099(3) 0.0283(14) Uani 1 1 d . . .
H86 H 0.8935 0.5621 0.4047 0.034 Uiso 1 1 calc R . .
C92 C 1.0663(5) 0.3027(5) 0.3622(3) 0.0291(14) Uani 1 1 d . . .
H92 H 1.0802 0.3083 0.3203 0.035 Uiso 1 1 calc R . .
C91 C 0.9710(5) 0.3535(5) 0.3857(3) 0.0233(13) Uani 1 1 d . . .
C93 C 1.1397(6) 0.2450(5) 0.3992(3) 0.0332(15) Uani 1 1 d . . .
H93 H 1.2049 0.2140 0.3821 0.040 Uiso 1 1 calc R . .
C94 C 1.1196(6) 0.2320(6) 0.4603(3) 0.0403(18) Uani 1 1 d . . .
H94 H 1.1696 0.1912 0.4856 0.048 Uiso 1 1 calc R . .
C96 C 0.9524(6) 0.3395(5) 0.4475(3) 0.0330(15) Uani 1 1 d . . .
H96 H 0.8884 0.3717 0.4650 0.040 Uiso 1 1 calc R . .
C95 C 1.0251(7) 0.2793(6) 0.4846(3) 0.0425(19) Uani 1 1 d . . .
H95 H 1.0101 0.2705 0.5268 0.051 Uiso 1 1 calc R . .
C26S C 0.7391(7) 0.2929(6) 0.5827(4) 0.0442(19) Uani 1 1 d . . .
C23S C 0.9022(8) 0.3046(7) 0.6502(4) 0.051(2) Uani 1 1 d . . .
H23S H 0.9577 0.3082 0.6732 0.062 Uiso 1 1 calc R . .
C25S C 0.7892(8) 0.2080(7) 0.6183(4) 0.054(2) Uani 1 1 d . . .
H25S H 0.7681 0.1445 0.6195 0.064 Uiso 1 1 calc R . .
C21S C 0.7736(8) 0.3833(6) 0.5820(4) 0.051(2) Uani 1 1 d . . .
H21S H 0.7408 0.4427 0.5581 0.061 Uiso 1 1 calc R . .
C24S C 0.8683(7) 0.2140(7) 0.6516(4) 0.050(2) Uani 1 1 d . . .
H24S H 0.9003 0.1548 0.6761 0.060 Uiso 1 1 calc R . .
C22S C 0.8541(8) 0.3901(7) 0.6148(4) 0.057(2) Uani 1 1 d . . .
H22S H 0.8766 0.4533 0.6132 0.069 Uiso 1 1 calc R . .
C27S C 0.6540(8) 0.2836(8) 0.5469(5) 0.061(3) Uani 1 1 d . . .
H27D H 0.6442 0.3455 0.5154 0.091 Uiso 1 1 calc R . .
H27E H 0.5842 0.2709 0.5732 0.091 Uiso 1 1 calc R . .
H27F H 0.6773 0.2283 0.5283 0.091 Uiso 1 1 calc R . .
O1S O 0.3597(7) -0.3171(6) 0.0405(4) 0.047(2) Uani 0.727(14) 1 d PDU A 1
C11S C 0.4588(12) -0.2799(11) 0.0447(7) 0.048(3) Uani 0.727(14) 1 d PDU A 1
H11C H 0.4888 -0.2376 0.0053 0.057 Uiso 0.727(14) 1 calc PR A 1
H11D H 0.5147 -0.3351 0.0583 0.057 Uiso 0.727(14) 1 calc PR A 1
C12S C 0.4276(17) -0.2196(16) 0.0901(9) 0.050(4) Uani 0.727(14) 1 d PDU A 1
H12D H 0.4913 -0.2162 0.1101 0.060 Uiso 0.727(14) 1 calc PR A 1
H12E H 0.3983 -0.1511 0.0711 0.060 Uiso 0.727(14) 1 calc PR A 1
C13S C 0.3401(11) -0.2765(10) 0.1338(5) 0.045(3) Uani 0.727(14) 1 d PDU A 1
H13D H 0.2786 -0.2307 0.1460 0.054 Uiso 0.727(14) 1 calc PR A 1
H13E H 0.3707 -0.3183 0.1702 0.054 Uiso 0.727(14) 1 calc PR A 1
C14S C 0.3019(12) -0.3406(11) 0.0995(6) 0.042(3) Uani 0.727(14) 1 d PDU A 1
H14C H 0.3174 -0.4119 0.1194 0.050 Uiso 0.727(14) 1 calc PR A 1
H14D H 0.2217 -0.3269 0.0981 0.050 Uiso 0.727(14) 1 calc PR A 1
O1P O 0.2671(17) -0.2626(16) 0.1135(10) 0.051(6) Uani 0.273(14) 1 d PDU A 2
C11P C 0.354(2) -0.222(3) 0.1294(14) 0.052(7) Uani 0.273(14) 1 d PDU A 2
H11E H 0.3810 -0.2671 0.1661 0.062 Uiso 0.273(14) 1 calc PR A 2
H11F H 0.3298 -0.1563 0.1366 0.062 Uiso 0.273(14) 1 calc PR A 2
C12P C 0.442(4) -0.214(4) 0.076(2) 0.048(8) Uani 0.273(14) 1 d PDU A 2
H12F H 0.4295 -0.1520 0.0441 0.058 Uiso 0.273(14) 1 calc PR A 2
H12G H 0.5165 -0.2169 0.0874 0.058 Uiso 0.273(14) 1 calc PR A 2
C13P C 0.430(3) -0.304(3) 0.0546(19) 0.048(7) Uani 0.273(14) 1 d PDU A 2
H13F H 0.4853 -0.3593 0.0696 0.057 Uiso 0.273(14) 1 calc PR A 2
H13G H 0.4398 -0.2879 0.0101 0.057 Uiso 0.273(14) 1 calc PR A 2
C14P C 0.315(3) -0.331(3) 0.081(2) 0.050(8) Uani 0.273(14) 1 d PDU A 2
H14E H 0.2716 -0.3284 0.0479 0.061 Uiso 0.273(14) 1 calc PR A 2
H14F H 0.3171 -0.3998 0.1072 0.061 Uiso 0.273(14) 1 calc PR A 2

loop_
_atom_site_aniso_label
_atom_site_aniso_U_11
_atom_site_aniso_U_22
_atom_site_aniso_U_33
_atom_site_aniso_U_23
_atom_site_aniso_U_13
_atom_site_aniso_U_12
Pd1 0.0170(2) 0.0194(2) 0.0211(2) -0.00787(16) -0.00442(16) 0.00174(16)
Pd2 0.0160(2) 0.0195(2) 0.0219(2) -0.00838(16) -0.00284(16) 0.00099(16)
P1 0.0177(8) 0.0233(8) 0.0242(8) -0.0099(6) -0.0036(6) 0.0016(6)
P2 0.0165(8) 0.0198(7) 0.0238(7) -0.0090(6) -0.0031(6) 0.0003(6)
P3 0.0166(8) 0.0188(7) 0.0245(7) -0.0076(6) -0.0044(6) -0.0007(6)
P4 0.0169(8) 0.0203(7) 0.0258(8) -0.0085(6) -0.0039(6) 0.0005(6)
P5 0.0186(8) 0.0207(7) 0.0234(7) -0.0072(6) -0.0042(6) -0.0014(6)
P6 0.0187(8) 0.0221(8) 0.0235(7) -0.0084(6) -0.0024(6) -0.0005(6)
P7 0.0189(8) 0.0189(7) 0.0236(7) -0.0086(6) -0.0048(6) 0.0010(6)
P8 0.0167(8) 0.0250(8) 0.0231(7) -0.0096(6) -0.0034(6) 0.0023(6)
C15 0.025(3) 0.023(3) 0.026(3) -0.007(2) -0.006(2) -0.003(2)
C16 0.021(3) 0.023(3) 0.026(3) -0.004(2) -0.004(2) 0.003(2)
C18 0.027(4) 0.020(3) 0.037(4) -0.011(3) -0.007(3) 0.001(3)
C14 0.018(3) 0.023(3) 0.033(3) -0.010(3) -0.002(2) -0.002(2)
C12 0.014(3) 0.034(4) 0.029(3) -0.006(3) 0.002(2) 0.004(3)
C161 0.027(4) 0.033(4) 0.039(4) -0.012(3) -0.013(3) 0.005(3)
C17 0.020(3) 0.020(3) 0.033(3) -0.008(3) -0.006(3) 0.005(2)
C11 0.020(3) 0.038(4) 0.025(3) -0.012(3) 0.000(2) 0.003(3)
C13 0.014(3) 0.030(3) 0.034(3) -0.006(3) 0.001(2) -0.002(2)
C131 0.026(4) 0.036(4) 0.040(4) -0.003(3) -0.004(3) -0.002(3)
C121 0.026(4) 0.052(5) 0.031(4) -0.004(3) -0.002(3) -0.004(3)
C171 0.032(4) 0.030(4) 0.041(4) -0.015(3) -0.008(3) 0.010(3)
C25 0.022(3) 0.026(3) 0.032(3) -0.010(3) -0.002(3) -0.003(3)
C261 0.033(4) 0.030(4) 0.037(4) -0.005(3) -0.004(3) -0.006(3)
C28 0.022(3) 0.025(3) 0.026(3) -0.009(3) -0.001(2) -0.004(2)
C23 0.018(3) 0.027(3) 0.030(3) -0.007(3) -0.004(2) 0.005(2)
C26 0.022(3) 0.018(3) 0.033(3) -0.007(3) 0.000(3) -0.005(2)
C21 0.017(3) 0.022(3) 0.032(3) -0.006(3) -0.007(2) 0.001(2)
C24 0.022(3) 0.023(3) 0.034(3) -0.013(3) -0.005(3) 0.003(2)
C22 0.016(3) 0.023(3) 0.034(3) -0.007(3) -0.005(2) 0.006(2)
C27 0.021(3) 0.022(3) 0.029(3) -0.007(3) -0.001(2) -0.004(2)
C221 0.021(4) 0.026(3) 0.045(4) -0.014(3) -0.006(3) 0.003(3)
C231 0.028(4) 0.033(4) 0.036(4) -0.015(3) -0.003(3) 0.004(3)
C271 0.041(4) 0.030(4) 0.031(4) -0.007(3) -0.008(3) -0.001(3)
C361 0.024(4) 0.040(4) 0.037(4) -0.018(3) 0.001(3) -0.004(3)
C371 0.023(4) 0.034(4) 0.032(3) -0.009(3) -0.006(3) -0.004(3)
C321 0.038(4) 0.032(4) 0.034(4) -0.006(3) -0.005(3) 0.011(3)
C36 0.017(3) 0.028(3) 0.032(3) -0.006(3) -0.002(2) 0.004(3)
C38 0.021(4) 0.038(4) 0.027(3) -0.009(3) -0.005(3) 0.003(3)
C33 0.019(3) 0.029(3) 0.026(3) -0.002(3) -0.004(2) -0.007(2)
C331 0.026(4) 0.051(5) 0.029(4) -0.004(3) -0.007(3) -0.006(3)
C31 0.030(4) 0.019(3) 0.026(3) -0.005(2) -0.005(3) -0.001(3)
C35 0.025(4) 0.024(3) 0.034(4) -0.013(3) 0.000(3) 0.005(3)
C34 0.028(4) 0.027(3) 0.022(3) -0.006(2) -0.004(2) -0.005(3)
C32 0.025(4) 0.020(3) 0.025(3) -0.002(2) -0.002(2) -0.001(2)
C37 0.018(3) 0.029(3) 0.026(3) -0.005(3) -0.004(2) 0.001(2)
C43 0.024(4) 0.032(4) 0.047(4) -0.023(3) -0.009(3) 0.007(3)
C42 0.024(4) 0.026(3) 0.034(3) -0.012(3) -0.007(3) 0.002(3)
C44 0.018(3) 0.045(4) 0.035(4) -0.023(3) -0.001(3) -0.002(3)
C41 0.020(3) 0.021(3) 0.028(3) -0.013(2) -0.006(2) -0.002(2)
C45 0.034(4) 0.032(4) 0.033(4) -0.012(3) -0.001(3) -0.004(3)
C46 0.025(4) 0.028(3) 0.036(4) -0.012(3) -0.002(3) 0.000(3)
C52 0.021(3) 0.028(3) 0.032(3) -0.014(3) -0.001(2) -0.003(3)
C51 0.015(3) 0.021(3) 0.027(3) -0.006(2) -0.002(2) -0.003(2)
C54 0.018(3) 0.031(4) 0.033(3) -0.005(3) -0.007(3) 0.000(3)
C56 0.024(3) 0.021(3) 0.027(3) -0.009(2) -0.003(2) -0.002(2)
C53 0.021(3) 0.036(4) 0.031(3) -0.013(3) -0.006(3) -0.005(3)
C55 0.022(3) 0.025(3) 0.033(3) -0.008(3) -0.001(3) 0.002(3)
C61 0.031(4) 0.021(3) 0.026(3) -0.010(2) -0.002(3) 0.001(3)
C66 0.033(4) 0.028(3) 0.033(4) -0.012(3) -0.009(3) 0.001(3)
C65 0.048(5) 0.029(4) 0.031(4) -0.009(3) -0.013(3) 0.006(3)
C62 0.031(4) 0.031(4) 0.040(4) -0.005(3) -0.004(3) -0.003(3)
C63 0.036(5) 0.043(5) 0.048(5) -0.006(4) 0.001(3) -0.008(3)
C64 0.054(5) 0.024(4) 0.038(4) -0.005(3) -0.003(3) -0.007(3)
C71 0.024(4) 0.028(3) 0.028(3) -0.012(3) 0.000(2) -0.007(3)
C72 0.029(4) 0.029(4) 0.046(4) -0.011(3) -0.002(3) -0.002(3)
C76 0.027(4) 0.029(4) 0.038(4) -0.011(3) -0.006(3) -0.002(3)
C74 0.049(5) 0.033(4) 0.041(4) -0.008(3) 0.005(3) -0.014(3)
C73 0.031(4) 0.039(4) 0.056(5) -0.013(4) 0.004(3) -0.008(3)
C75 0.042(5) 0.025(3) 0.042(4) -0.008(3) -0.011(3) 0.000(3)
C81 0.022(3) 0.021(3) 0.027(3) -0.009(2) -0.002(2) 0.002(2)
C85 0.031(4) 0.034(4) 0.039(4) -0.019(3) -0.005(3) -0.003(3)
C83 0.020(4) 0.033(4) 0.037(4) -0.012(3) 0.001(3) 0.001(3)
C84 0.034(4) 0.033(4) 0.034(4) -0.015(3) 0.002(3) 0.003(3)
C82 0.023(4) 0.028(3) 0.031(3) -0.011(3) -0.005(3) -0.002(3)
C86 0.021(4) 0.030(4) 0.038(4) -0.016(3) -0.003(3) -0.006(3)
C92 0.023(4) 0.033(4) 0.032(4) -0.012(3) -0.004(3) 0.001(3)
C91 0.015(3) 0.023(3) 0.036(3) -0.012(3) -0.006(2) -0.002(2)
C93 0.023(4) 0.031(4) 0.048(4) -0.015(3) -0.008(3) 0.003(3)
C94 0.037(4) 0.043(4) 0.042(4) -0.009(3) -0.018(3) 0.008(3)
C96 0.023(4) 0.040(4) 0.035(4) -0.012(3) -0.004(3) 0.004(3)
C95 0.038(5) 0.055(5) 0.032(4) -0.010(3) -0.007(3) 0.006(4)
C26S 0.041(5) 0.047(5) 0.043(4) -0.016(4) 0.000(3) 0.005(4)
C23S 0.044(5) 0.060(6) 0.050(5) -0.018(4) -0.004(4) 0.001(4)
C25S 0.054(6) 0.043(5) 0.055(5) -0.006(4) -0.003(4) 0.007(4)
C21S 0.059(6) 0.038(5) 0.045(5) -0.011(4) 0.004(4) 0.016(4)
C24S 0.044(5) 0.048(5) 0.050(5) -0.005(4) -0.002(4) 0.002(4)
C22S 0.061(6) 0.050(5) 0.062(6) -0.022(4) -0.003(5) 0.002(4)
C27S 0.059(6) 0.064(6) 0.064(6) -0.027(5) -0.016(5) 0.009(5)
O1S 0.059(6) 0.043(4) 0.043(5) -0.015(3) -0.005(4) -0.015(4)
C11S 0.052(7) 0.040(7) 0.054(7) -0.016(6) 0.005(5) -0.014(5)
C12S 0.051(9) 0.046(7) 0.060(10) -0.025(7) -0.001(6) -0.016(6)
C13S 0.043(7) 0.047(7) 0.050(6) -0.023(5) -0.001(5) -0.011(6)
C14S 0.042(6) 0.040(7) 0.047(8) -0.014(6) -0.004(5) -0.008(5)
O1P 0.043(10) 0.051(12) 0.058(12) -0.017(9) 0.012(9) -0.014(9)
C11P 0.047(14) 0.048(15) 0.066(14) -0.028(11) 0.007(11) -0.009(12)
C12P 0.035(13) 0.049(14) 0.061(17) -0.017(13) 0.002(12) -0.009(11)
C13P 0.045(13) 0.055(15) 0.044(14) -0.018(12) 0.000(11) -0.005(12)
C14P 0.056(14) 0.049(15) 0.049(18) -0.019(12) 0.005(14) -0.018(11)

loop_
_atom_type_symbol
_atom_type_description
_atom_type_scat_dispersion_real
_atom_type_scat_dispersion_imag
_atom_type_scat_source
C C 0.0181 0.0091 'International Tables Vol C Tables 4.2.6.8 and 6.1.1.4'
H H 0.0000 0.0000 'International Tables Vol C Tables 4.2.6.8 and 6.1.1.4'
O O 0.0492 0.0322 'International Tables Vol C Tables 4.2.6.8 and 6.1.1.4'
P P 0.2955 0.4335 'International Tables Vol C Tables 4.2.6.8 and 6.1.1.4'
Pd Pd 0.1215 3.9337 'International Tables Vol C Tables 4.2.6.8 and 6.1.1.4'

loop_
_geom_angle_atom_site_label_1
_geom_angle_atom_site_label_2
_geom_angle_atom_site_label_3
_geom_angle
P7 Pd1 P1 111.35(6)
P7 Pd1 P3 117.85(5)
P1 Pd1 P3 102.41(6)
P7 Pd1 P5 109.41(6)
P1 Pd1 P5 106.63(5)
P3 Pd1 P5 108.49(5)
P8 Pd2 P6 117.04(6)
P8 Pd2 P4 112.40(6)
P6 Pd2 P4 105.03(6)
P8 Pd2 P2 110.40(6)
P6 Pd2 P2 106.60(5)
P4 Pd2 P2 104.43(5)
C18 P1 C11 98.0(3)
C18 P1 P2 101.1(2)
C11 P1 P2 99.9(2)
C18 P1 Pd1 111.1(2)
C11 P1 Pd1 132.1(2)
P2 P1 Pd1 110.15(7)
C15 P2 C14 99.0(3)
C15 P2 P1 97.4(2)
C14 P2 P1 99.8(2)
C15 P2 Pd2 116.1(2)
C14 P2 Pd2 124.7(2)
P1 P2 Pd2 115.13(8)
C28 P3 C21 98.9(3)
C28 P3 P4 100.1(2)
C21 P3 P4 97.9(2)
C28 P3 Pd1 110.1(2)
C21 P3 Pd1 132.9(2)
P4 P3 Pd1 111.88(7)
C25 P4 C24 100.8(3)
C25 P4 P3 98.3(2)
C24 P4 P3 100.0(2)
C25 P4 Pd2 110.5(2)
C24 P4 Pd2 128.7(2)
P3 P4 Pd2 113.88(7)
C38 P5 C31 98.7(3)
C38 P5 P6 100.7(2)
C31 P5 P6 98.4(2)
C38 P5 Pd1 109.2(2)
C31 P5 Pd1 131.3(2)
P6 P5 Pd1 113.99(8)
C34 P6 C35 99.7(3)
C34 P6 P5 100.1(2)
C35 P6 P5 97.6(2)
C34 P6 Pd2 124.6(2)
C35 P6 Pd2 119.0(2)
P5 P6 Pd2 111.24(7)
C51 P7 C61 100.6(3)
C51 P7 C41 100.3(3)
C61 P7 C41 103.4(3)
C51 P7 Pd1 118.9(2)
C61 P7 Pd1 116.1(2)
C41 P7 Pd1 115.0(2)
C91 P8 C81 101.6(3)
C91 P8 C71 103.8(3)
C81 P8 C71 97.3(3)
C91 P8 Pd2 115.8(2)
C81 P8 Pd2 119.4(2)
C71 P8 Pd2 116.1(2)
C16 C15 P2 115.1(4)
C17 C16 C161 124.9(6)
C17 C16 C15 119.8(6)
C161 C16 C15 115.3(6)
C17 C18 P1 116.6(4)
C13 C14 P2 114.9(4)
C13 C12 C121 122.5(6)
C13 C12 C11 120.7(6)
C121 C12 C11 116.7(6)
C16 C17 C18 119.7(6)
C16 C17 C171 124.6(6)
C18 C17 C171 115.7(6)
C12 C11 P1 117.3(4)
C12 C13 C14 120.7(6)
C12 C13 C131 124.7(6)
C14 C13 C131 114.6(6)
C26 C25 P4 117.2(5)
C27 C28 P3 117.6(4)
C22 C23 C24 119.8(6)
C22 C23 C231 124.2(6)
C24 C23 C231 115.9(6)
C27 C26 C25 119.8(6)
C27 C26 C261 126.0(6)
C25 C26 C261 114.1(6)
C22 C21 P3 113.6(4)
C23 C24 P4 112.8(4)
C23 C22 C221 125.6(6)
C23 C22 C21 118.7(6)
C221 C22 C21 115.7(6)
C26 C27 C271 125.1(6)
C26 C27 C28 119.5(6)
C271 C27 C28 115.4(5)
C37 C36 C361 125.1(6)
C37 C36 C35 119.9(6)
C361 C36 C35 115.0(6)
C37 C38 P5 115.9(4)
C32 C33 C331 127.1(6)
C32 C33 C34 119.0(6)
C331 C33 C34 113.9(6)
C32 C31 P5 115.6(4)
C36 C35 P6 114.8(4)
C33 C34 P6 113.3(4)
C33 C32 C321 124.4(6)
C33 C32 C31 120.4(6)
C321 C32 C31 115.2(6)
C36 C37 C371 125.3(6)
C36 C37 C38 119.0(6)
C371 C37 C38 115.7(6)
C44 C43 C42 120.7(6)
C41 C42 C43 120.0(6)
C43 C44 C45 119.5(6)
C46 C41 C42 118.5(6)
C46 C41 P7 116.3(5)
C42 C41 P7 125.1(5)
C46 C45 C44 120.1(7)
C45 C46 C41 121.1(6)
C53 C52 C51 120.6(6)
C56 C51 C52 118.5(6)
C56 C51 P7 117.3(5)
C52 C51 P7 124.2(5)
C55 C54 C53 119.8(6)
C55 C56 C51 120.9(6)
C52 C53 C54 120.3(6)
C54 C55 C56 119.9(6)
C66 C61 C62 117.7(6)
C66 C61 P7 118.5(5)
C62 C61 P7 123.6(5)
C65 C66 C61 121.4(7)
C66 C65 C64 120.1(7)
C63 C62 C61 121.1(7)
C62 C63 C64 120.1(8)
C65 C64 C63 119.6(7)
C76 C71 C72 117.9(6)
C76 C71 P8 116.7(5)
C72 C71 P8 125.2(5)
C73 C72 C71 120.8(7)
C71 C76 C75 121.5(7)
C75 C74 C73 119.3(7)
C72 C73 C74 120.5(7)
C74 C75 C76 120.0(7)
C86 C81 C82 118.8(6)
C86 C81 P8 124.0(5)
C82 C81 P8 117.2(5)
C84 C85 C86 119.7(6)
C84 C83 C82 119.7(6)
C83 C84 C85 120.3(6)
C81 C82 C83 120.5(6)
C81 C86 C85 121.0(6)
C93 C92 C91 121.2(6)
C96 C91 C92 117.0(6)
C96 C91 P8 123.5(5)
C92 C91 P8 118.9(5)
C94 C93 C92 120.8(7)
C93 C94 C95 119.0(7)
C91 C96 C95 121.5(6)
C94 C95 C96 120.5(7)
C21S C26S C25S 117.1(9)
C21S C26S C27S 123.1(8)
C25S C26S C27S 119.9(9)
C24S C23S C22S 118.9(9)
C24S C25S C26S 121.3(9)
C22S C21S C26S 122.1(8)
C25S C24S C23S 121.0(9)
C21S C22S C23S 119.8(9)
C11S O1S C14S 106.2(10)
O1S C11S C12S 105.0(11)
C13S C12S C11S 102.9(10)
C12S C13S C14S 104.3(9)
O1S C14S C13S 107.7(9)
C14P O1P C11P 107.3(18)
O1P C11P C12P 104.3(18)
C13P C12P C11P 102.7(16)
C12P C13P C14P 104.5(14)
O1P C14P C13P 107.7(16)

loop_
_geom_bond_atom_site_label_1
_geom_bond_atom_site_label_2
_geom_bond_distance
Pd1 P7 2.2941(15)
Pd1 P1 2.3505(16)
Pd1 P3 2.3562(15)
Pd1 P5 2.3638(15)
Pd2 P8 2.2930(16)
Pd2 P6 2.3350(16)
Pd2 P4 2.3473(15)
Pd2 P2 2.3555(15)
P1 C18 1.870(6)
P1 C11 1.891(6)
P1 P2 2.222(2)
P2 C15 1.868(6)
P2 C14 1.869(6)
P3 C28 1.874(6)
P3 C21 1.881(6)
P3 P4 2.228(2)
P4 C25 1.857(7)
P4 C24 1.884(6)
P5 C38 1.877(7)
P5 C31 1.881(6)
P5 P6 2.223(2)
P6 C34 1.871(6)
P6 C35 1.881(6)
P7 C51 1.844(6)
P7 C61 1.848(7)
P7 C41 1.849(6)
P8 C91 1.841(6)
P8 C81 1.852(6)
P8 C71 1.860(7)
C15 C16 1.510(8)
C16 C17 1.334(9)
C16 C161 1.504(9)
C18 C17 1.510(9)
C14 C13 1.506(9)
C12 C13 1.327(10)
C12 C121 1.512(9)
C12 C11 1.518(9)
C17 C171 1.523(9)
C13 C131 1.513(10)
C25 C26 1.502(9)
C261 C26 1.510(9)
C28 C27 1.514(8)
C23 C22 1.336(9)
C23 C24 1.510(9)
C23 C231 1.516(9)
C26 C27 1.334(9)
C21 C22 1.516(9)
C22 C221 1.507(9)
C27 C271 1.508(9)
C361 C36 1.506(9)
C371 C37 1.504(9)
C321 C32 1.512(9)
C36 C37 1.339(9)
C36 C35 1.510(9)
C38 C37 1.512(9)
C33 C32 1.327(9)
C33 C331 1.511(9)
C33 C34 1.516(9)
C31 C32 1.513(9)
C43 C44 1.374(10)
C43 C42 1.402(9)
C42 C41 1.395(9)
C44 C45 1.388(10)
C41 C46 1.391(9)
C45 C46 1.386(9)
C52 C53 1.382(9)
C52 C51 1.399(9)
C51 C56 1.396(8)
C54 C55 1.386(9)
C54 C53 1.391(9)
C56 C55 1.386(9)
C61 C66 1.395(9)
C61 C62 1.410(10)
C66 C65 1.382(10)
C65 C64 1.388(11)
C62 C63 1.379(10)
C63 C64 1.395(11)
C71 C76 1.381(9)
C71 C72 1.402(10)
C72 C73 1.379(11)
C76 C75 1.391(10)
C74 C75 1.376(11)
C74 C73 1.388(12)
C81 C86 1.384(9)
C81 C82 1.389(9)
C85 C84 1.385(10)
C85 C86 1.387(9)
C83 C84 1.378(10)
C83 C82 1.398(9)
C92 C93 1.381(10)
C92 C91 1.411(9)
C91 C96 1.387(9)
C93 C94 1.374(11)
C94 C95 1.387(11)
C96 C95 1.388(10)
C26S C21S 1.382(12)
C26S C25S 1.389(12)
C26S C27S 1.483(12)
C23S C24S 1.376(13)
C23S C22S 1.382(13)
C25S C24S 1.367(13)
C21S C22S 1.376(14)
O1S C11S 1.416(14)
O1S C14S 1.416(13)
C11S C12S 1.506(15)
C12S C13S 1.502(17)
C13S C14S 1.514(14)
O1P C14P 1.411(19)
O1P C11P 1.414(18)
C11P C12P 1.52(2)
C12P C13P 1.50(2)
C13P C14P 1.507(19)
